data_8103541
loop_
_publ_author_name
'Fanariotis, I.A.'
'Rentzeperis, P.J.'

_publ_section_title
;
 Crystal growth and X-ray investigation of a layered bismuth oxide sulfate
 in the CoSO4-Bi2O3 system
;
_journal_name_full 'Zeitschrift fuer Kristallographie (149,1979-)'
_journal_page_first 261
_journal_page_last 265
_journal_volume 194
_journal_year 1991
_chemical_formula_sum 'Bi1.68 Co0.32 O2 S0.84'
_chemical_name_systematic '(Bi0.84 Co0.16 O)2 (S O4)0.84'
_space_group_IT_number 5
_symmetry_space_group_name_Hall 'C 2y'
_symmetry_space_group_name_H-M 'C 1 2 1'
_cell_angle_alpha 90
_cell_angle_beta 108.97
_cell_angle_gamma 90
_cell_formula_units_Z 2
_cell_length_a 5.615
_cell_length_b 5.535
_cell_length_c 8.08
_cell_volume 237.480
_citation_journal_id_ASTM ZEKRDZ
_cod_data_source_file Fanariotis_ZEKRDZ_1991_20.cif
_cod_data_source_block Bi1.68Co0.32O2S0.84
_cod_original_cell_volume 237.48
_cod_database_code 8103541

loop_
_symmetry_equiv_pos_as_xyz
x,y,z
-x,y,-z
x+1/2,y+1/2,z
-x+1/2,y+1/2,-z

loop_
_atom_site_label
_atom_site_type_symbol
_atom_site_fract_x
_atom_site_fract_y
_atom_site_fract_z
_atom_site_occupancy
_atom_site_U_iso_or_equiv
O1 O-2 0 0.273 0.5 1 0.0
Bi1 Bi+3 0.3069 0.046 0.6614 0.84 0.0
Co1 Co+2 0.3069 0.046 0.6614 0.16 0.0
O2 O-2 0 0.775 0.5 1 0.0
S1 S+6 0 0 0 0.84 0.0
